data_4315755
loop_
_publ_author_name
'Vilma R. Bojan'
'Eduardo J. Fern\'andez'
'Antonio Laguna'
'Jos\'e M. L\'opez-de-Luzuriaga'
'Miguel Monge'
'M. Elena Olmos'
'Raquel C. Puelles'
'Cristian Silvestru'

_publ_section_title
;
 Study of the Coordination Abilities of Stibine Ligands to Gold(I)
;
_journal_name_full 'Inorganic Chemistry'
_journal_page_first 5530
_journal_page_last 5541
_journal_paper_doi 10.1021/ic1003484
_journal_volume 49
_journal_year 2010
_chemical_compound_source 'synthesis as described'
_chemical_formula_moiety 'C57 H68 Au Cl6 F3 O3 S Sb2'
_chemical_formula_sum 'C57 H68 Au Cl6 F3 O3 S Sb2'
_chemical_formula_weight 1543.34
_chemical_name_common 'VL-10 (CDCl3/hexane)'
_chemical_name_systematic
;
 ?
;
_space_group_IT_number 14
_symmetry_cell_setting monoclinic
_symmetry_Int_Tables_number 14
_symmetry_space_group_name_Hall '-P 2ybc'
_symmetry_space_group_name_H-M 'P 1 21/c 1'
_atom_sites_solution_hydrogens geom
_atom_sites_solution_primary direct
_atom_sites_solution_secondary difmap
_audit_conform_dict_location ftp://ftp.iucr.org/pub/cif_core.dic
_audit_conform_dict_name cif_core.dic
_audit_conform_dict_version 2.3
_audit_creation_date 2008-07-24T12:12:40-00:00
_audit_creation_method 'WinGX routine CIF_UPDATE'
_cell_angle_alpha 90
_cell_angle_beta 94.621(2)
_cell_angle_gamma 90
_cell_formula_units_Z 4
_cell_length_a 14.0282(3)
_cell_length_b 17.8474(5)
_cell_length_c 24.6533(6)
_cell_measurement_reflns_used 30336
_cell_measurement_temperature 173(2)
_cell_measurement_theta_max 27.48
_cell_measurement_theta_min 1.46
_cell_measurement_wavelength 0.71073
_cell_volume 6152.3(3)
_computing_cell_refinement 'HKL Scalepack (Otwinowski & Minor 1997)'
_computing_data_collection 'Collect (Bruker AXS BV, 1997-2004)'
_computing_data_reduction 'HKL Denzo and Scalepack (Otwinowski & Minor 1997)'
_computing_molecular_graphics 'Ortep-3 for Windows (Farrugia, 1997)'
_computing_publication_material 'WinGX publication routines (Farrugia, 1999)'
_computing_structure_refinement 'SHELXL-97 (Sheldrick, 1997)'
_computing_structure_solution 'SHELXS-86 (Sheldrick, 1986)'
_diffrn_ambient_temperature 173(2)
_diffrn_detector 'CCD plate'
_diffrn_detector_area_resol_mean 9
_diffrn_measured_fraction_theta_full 0.977
_diffrn_measured_fraction_theta_max 0.977
_diffrn_measurement_device '95mm CCD camera on \k-goniostat'
_diffrn_measurement_device_type KappaCCD
_diffrn_measurement_method 'CCD rotation images, thick slices'
_diffrn_orient_matrix_type 'by Bruker AXS Collect from scalepack cell'
_diffrn_orient_matrix_UB_11 0.564331E-1
_diffrn_orient_matrix_UB_12 0.158582E-1
_diffrn_orient_matrix_UB_13 -0.195277E-1
_diffrn_orient_matrix_UB_21 -0.328185E-1
_diffrn_orient_matrix_UB_22 -0.178425E-1
_diffrn_orient_matrix_UB_23 -0.351498E-1
_diffrn_orient_matrix_UB_31 -0.292061E-1
_diffrn_orient_matrix_UB_32 0.506911E-1
_diffrn_orient_matrix_UB_33 -0.62632E-2
_diffrn_radiation_monochromator graphite
_diffrn_radiation_probe x-ray
_diffrn_radiation_type MoK\a
_diffrn_radiation_wavelength 0.71073
_diffrn_reflns_av_R_equivalents 0.1018
_diffrn_reflns_av_unetI/netI 0.0819
_diffrn_reflns_limit_h_max 18
_diffrn_reflns_limit_h_min -17
_diffrn_reflns_limit_k_max 23
_diffrn_reflns_limit_k_min -23
_diffrn_reflns_limit_l_max 28
_diffrn_reflns_limit_l_min -32
_diffrn_reflns_number 74483
_diffrn_reflns_theta_full 27.5
_diffrn_reflns_theta_max 27.5
_diffrn_reflns_theta_min 0.41
_diffrn_source 'Enraf Nonius FR590'
_exptl_absorpt_coefficient_mu 3.595
_exptl_absorpt_correction_T_max 0.6654
_exptl_absorpt_correction_T_min 0.5511
_exptl_absorpt_correction_type multi-scan
_exptl_absorpt_process_details
;
        [c.f. r.h. blessing, acta cryst. (1995), a51, 33-38]
;
_exptl_crystal_colour colorless
_exptl_crystal_density_diffrn 1.666
_exptl_crystal_density_method 'not measured'
_exptl_crystal_description neddle
_exptl_crystal_F_000 3040
_exptl_crystal_size_max 0.3
_exptl_crystal_size_mid 0.1
_exptl_crystal_size_min 0.05
_refine_diff_density_max 0.866
_refine_diff_density_min -0.963
_refine_diff_density_rms 0.15
_refine_ls_extinction_method none
_refine_ls_goodness_of_fit_ref 1.021
_refine_ls_hydrogen_treatment mixed
_refine_ls_matrix_type full
_refine_ls_number_parameters 684
_refine_ls_number_reflns 13821
_refine_ls_number_restraints 132
_refine_ls_restrained_S_all 1.016
_refine_ls_R_factor_all 0.0948
_refine_ls_R_factor_gt 0.0459
_refine_ls_shift/su_max 0.001
_refine_ls_shift/su_mean 0
_refine_ls_structure_factor_coef Fsqd
_refine_ls_weighting_details 'calc w=1/[\s^2^(Fo^2^)+(0.0131P)^2^+15.7965P] where P=(Fo^2^+2Fc^2^)/3'
_refine_ls_weighting_scheme calc
_refine_ls_wR_factor_gt 0.066
_refine_ls_wR_factor_ref 0.0771
_reflns_number_gt 9270
_reflns_number_total 13821
_reflns_threshold_expression >2sigma(I)
_cod_data_source_file ic1003484_si_002_5.cif
_cod_data_source_block ele85
_cod_depositor_comments
;
The following automatic conversions were performed:

'_symmetry_cell_setting' value 'Monoclinic' changed to 'monoclinic'
according to the built-in table from CIF Core dictionary named
'cif_core.dic' version 2.4.1 from 2010-06-29.

Automatic conversion script
Id: cif_fix_values 1646 2011-03-28 12:23:43Z adriana 
;
_cod_database_code 4315755

loop_
_symmetry_equiv_pos_as_xyz
'x, y, z'
'-x, y+1/2, -z+1/2'
'-x, -y, -z'
'x, -y-1/2, z-1/2'

loop_
_atom_site_label
_atom_site_type_symbol
_atom_site_fract_x
_atom_site_fract_y
_atom_site_fract_z
_atom_site_U_iso_or_equiv
_atom_site_adp_type
_atom_site_occupancy
_atom_site_symmetry_multiplicity
_atom_site_calc_flag
_atom_site_refinement_flags
_atom_site_disorder_assembly
_atom_site_disorder_group
Au Au 0.235527(15) 0.608460(11) 0.429936(9) 0.02513(6) Uani 1 1 d . . .
Sb1 Sb 0.23099(2) 0.467994(18) 0.409034(14) 0.02037(9) Uani 1 1 d . . .
Sb2 Sb 0.25604(2) 0.747549(18) 0.453962(14) 0.02128(9) Uani 1 1 d . . .
C1 C 0.2314(4) 0.4094(3) 0.4853(2) 0.0197(11) Uani 1 1 d U . .
C2 C 0.2865(4) 0.4416(3) 0.5291(2) 0.0246(12) Uani 1 1 d U . .
C3 C 0.2729(4) 0.4163(3) 0.5815(2) 0.0299(13) Uani 1 1 d U . .
H3 H 0.3105 0.4364 0.6108 0.036 Uiso 1 1 calc R . .
C4 C 0.2055(4) 0.3622(3) 0.5916(2) 0.0271(12) Uani 1 1 d U . .
C5 C 0.1565(4) 0.3286(3) 0.5464(2) 0.0243(12) Uani 1 1 d U . .
H5 H 0.1138 0.2901 0.5521 0.029 Uiso 1 1 calc R . .
C6 C 0.1689(3) 0.3504(3) 0.4936(2) 0.0196(11) Uani 1 1 d U . .
C7 C 0.3640(4) 0.4989(3) 0.5229(2) 0.0330(14) Uani 1 1 d U . .
H7A H 0.3917 0.4909 0.4891 0.05 Uiso 1 1 calc R . .
H7B H 0.4126 0.4938 0.5525 0.05 Uiso 1 1 calc R . .
H7C H 0.3371 0.5483 0.5234 0.05 Uiso 1 1 calc R . .
C8 C 0.1873(5) 0.3386(3) 0.6485(2) 0.0465(17) Uani 1 1 d U . .
H8A H 0.2084 0.2878 0.6545 0.07 Uiso 1 1 calc R . .
H8B H 0.1201 0.3419 0.6531 0.07 Uiso 1 1 calc R . .
H8C H 0.2219 0.3709 0.6743 0.07 Uiso 1 1 calc R . .
C9 C 0.1191(4) 0.3052(3) 0.4475(2) 0.0248(12) Uani 1 1 d U . .
H9A H 0.0908 0.2613 0.462 0.037 Uiso 1 1 calc R . .
H9B H 0.1649 0.2905 0.4226 0.037 Uiso 1 1 calc R . .
H9C H 0.0701 0.3352 0.4287 0.037 Uiso 1 1 calc R . .
C11 C 0.3583(4) 0.4489(3) 0.3683(2) 0.0218(11) Uani 1 1 d U . .
C12 C 0.4268(3) 0.3954(3) 0.3854(2) 0.0208(11) Uani 1 1 d U . .
C13 C 0.5132(4) 0.3973(3) 0.3625(2) 0.0260(12) Uani 1 1 d U . .
H13 H 0.5592 0.3616 0.3734 0.031 Uiso 1 1 calc R . .
C14 C 0.5351(4) 0.4499(3) 0.3239(2) 0.0279(13) Uani 1 1 d U . .
C15 C 0.4645(4) 0.5004(3) 0.3064(2) 0.0327(14) Uani 1 1 d U . .
H15 H 0.477 0.5352 0.2798 0.039 Uiso 1 1 calc R . .
C16 C 0.3756(4) 0.5008(3) 0.3273(2) 0.0279(13) Uani 1 1 d U . .
C17 C 0.4079(4) 0.3333(3) 0.4247(2) 0.0281(13) Uani 1 1 d U . .
H17A H 0.4045 0.3539 0.4605 0.042 Uiso 1 1 calc R . .
H17B H 0.4587 0.2972 0.4253 0.042 Uiso 1 1 calc R . .
H17C H 0.3484 0.3093 0.4133 0.042 Uiso 1 1 calc R . .
C18 C 0.6303(4) 0.4496(3) 0.2996(2) 0.0393(15) Uani 1 1 d U . .
H18A H 0.6277 0.4158 0.2691 0.059 Uiso 1 1 calc R . .
H18B H 0.6793 0.4334 0.3265 0.059 Uiso 1 1 calc R . .
H18C H 0.6447 0.4992 0.2876 0.059 Uiso 1 1 calc R . .
C19 C 0.3015(4) 0.5565(3) 0.3037(2) 0.0408(16) Uani 1 1 d U . .
H19A H 0.2396 0.5334 0.3009 0.061 Uiso 1 1 calc R . .
H19B H 0.3175 0.5718 0.2682 0.061 Uiso 1 1 calc R . .
H19C H 0.3008 0.5995 0.327 0.061 Uiso 1 1 calc R . .
C21 C 0.1053(4) 0.4399(3) 0.35814(19) 0.0188(11) Uani 1 1 d U . .
C22 C 0.1089(4) 0.3977(3) 0.3107(2) 0.0254(12) Uani 1 1 d U . .
C23 C 0.0256(4) 0.3915(3) 0.2762(2) 0.0267(12) Uani 1 1 d U . .
H23 H 0.0276 0.3637 0.2444 0.032 Uiso 1 1 calc R . .
C24 C -0.0598(4) 0.4246(3) 0.2869(2) 0.0218(11) Uani 1 1 d U . .
C25 C -0.0618(4) 0.4635(3) 0.3357(2) 0.0239(12) Uani 1 1 d U . .
H25 H -0.1192 0.4847 0.3445 0.029 Uiso 1 1 calc R . .
C26 C 0.0183(4) 0.4720(3) 0.3717(2) 0.0208(11) Uani 1 1 d U . .
C27 C 0.1961(4) 0.3564(3) 0.2951(2) 0.0340(14) Uani 1 1 d U . .
H27A H 0.1779 0.3212 0.2667 0.051 Uiso 1 1 calc R . .
H27B H 0.225 0.3302 0.3262 0.051 Uiso 1 1 calc R . .
H27C H 0.2411 0.3916 0.2823 0.051 Uiso 1 1 calc R . .
C28 C -0.1464(4) 0.4184(3) 0.2468(2) 0.0321(13) Uani 1 1 d U . .
H28A H -0.1913 0.384 0.2604 0.048 Uiso 1 1 calc R . .
H28B H -0.1272 0.4006 0.2125 0.048 Uiso 1 1 calc R . .
H28C H -0.1758 0.4668 0.2418 0.048 Uiso 1 1 calc R . .
C29 C 0.0092(4) 0.5137(3) 0.4247(2) 0.0286(13) Uani 1 1 d U . .
H29A H 0.0403 0.5614 0.4232 0.043 Uiso 1 1 calc R . .
H29B H 0.0387 0.4849 0.4543 0.043 Uiso 1 1 calc R . .
H29C H -0.0572 0.521 0.4299 0.043 Uiso 1 1 calc R . .
C31 C 0.3662(4) 0.7964(3) 0.4091(2) 0.0211(11) Uani 1 1 d U . .
C32 C 0.3577(4) 0.8686(3) 0.3867(2) 0.0227(12) Uani 1 1 d U . .
C33 C 0.4297(4) 0.8939(3) 0.3557(2) 0.0289(12) Uani 1 1 d U . .
H33 H 0.4248 0.9418 0.3408 0.035 Uiso 1 1 calc R . .
C34 C 0.5082(4) 0.8507(3) 0.3463(2) 0.0314(13) Uani 1 1 d U . .
C35 C 0.5151(4) 0.7799(3) 0.3689(2) 0.0287(13) Uani 1 1 d U . .
H35 H 0.5674 0.7501 0.3624 0.034 Uiso 1 1 calc R . .
C36 C 0.4465(4) 0.7516(3) 0.4010(2) 0.0275(12) Uani 1 1 d U . .
C37 C 0.2780(4) 0.9222(3) 0.3955(2) 0.0294(13) Uani 1 1 d U . .
H37A H 0.2196 0.904 0.3771 0.044 Uiso 1 1 calc R . .
H37B H 0.2929 0.9705 0.3813 0.044 Uiso 1 1 calc R . .
H37C H 0.2705 0.9263 0.4338 0.044 Uiso 1 1 calc R . .
C38 C 0.5861(4) 0.8812(3) 0.3130(3) 0.0473(17) Uani 1 1 d U . .
H38A H 0.6453 0.8562 0.3234 0.071 Uiso 1 1 calc R . .
H38B H 0.5934 0.934 0.3195 0.071 Uiso 1 1 calc R . .
H38C H 0.5687 0.8727 0.275 0.071 Uiso 1 1 calc R . .
C39 C 0.4635(4) 0.6759(3) 0.4274(2) 0.0312(13) Uani 1 1 d U . .
H39A H 0.4237 0.6392 0.4083 0.047 Uiso 1 1 calc R . .
H39B H 0.4482 0.6782 0.4647 0.047 Uiso 1 1 calc R . .
H39C H 0.5295 0.6621 0.4261 0.047 Uiso 1 1 calc R . .
C41 C 0.1236(4) 0.8045(3) 0.4334(2) 0.0248(12) Uani 1 1 d U . .
C42 C 0.0825(4) 0.8570(3) 0.4673(2) 0.0242(12) Uani 1 1 d U . .
C43 C -0.0065(4) 0.8859(3) 0.4501(2) 0.0330(13) Uani 1 1 d U . .
H43 H -0.0337 0.9208 0.4722 0.04 Uiso 1 1 calc R . .
C44 C -0.0570(4) 0.8656(3) 0.4020(2) 0.0340(14) Uani 1 1 d U . .
C45 C -0.0136(4) 0.8153(3) 0.3686(2) 0.0343(13) Uani 1 1 d U . .
H45 H -0.0457 0.8012 0.3357 0.041 Uiso 1 1 calc R . .
C46 C 0.0766(4) 0.7853(3) 0.3831(2) 0.0283(12) Uani 1 1 d U . .
C47 C 0.1307(4) 0.8848(3) 0.5202(2) 0.0309(13) Uani 1 1 d U . .
H47A H 0.1246 0.8479 0.548 0.046 Uiso 1 1 calc R . .
H47B H 0.101 0.9307 0.5304 0.046 Uiso 1 1 calc R . .
H47C H 0.1972 0.8937 0.516 0.046 Uiso 1 1 calc R . .
C48 C -0.1549(4) 0.8984(4) 0.3851(3) 0.0542(19) Uani 1 1 d U . .
H48A H -0.1583 0.9116 0.3473 0.081 Uiso 1 1 calc R . .
H48B H -0.1649 0.9423 0.4064 0.081 Uiso 1 1 calc R . .
H48C H -0.2034 0.862 0.391 0.081 Uiso 1 1 calc R . .
C49 C 0.1202(4) 0.7358(3) 0.3413(2) 0.0398(15) Uani 1 1 d U . .
H49A H 0.1853 0.7505 0.3381 0.06 Uiso 1 1 calc R . .
H49B H 0.0843 0.7411 0.3067 0.06 Uiso 1 1 calc R . .
H49C H 0.1185 0.6844 0.3528 0.06 Uiso 1 1 calc R . .
C51 C 0.2854(4) 0.7553(3) 0.5406(2) 0.0226(11) Uani 1 1 d U . .
C52 C 0.2254(4) 0.7127(3) 0.5724(2) 0.0227(12) Uani 1 1 d U . .
C53 C 0.2390(4) 0.7175(3) 0.6283(2) 0.0271(12) Uani 1 1 d U . .
H53 H 0.1999 0.6895 0.6493 0.033 Uiso 1 1 calc R . .
C54 C 0.3094(4) 0.7631(3) 0.6545(2) 0.0290(13) Uani 1 1 d U . .
C55 C 0.3677(4) 0.8030(3) 0.6223(2) 0.0254(12) Uani 1 1 d U . .
H55 H 0.4156 0.833 0.6391 0.03 Uiso 1 1 calc R . .
C56 C 0.3576(4) 0.8000(3) 0.5657(2) 0.0220(11) Uani 1 1 d U . .
C57 C 0.1432(4) 0.6651(3) 0.5482(2) 0.0297(13) Uani 1 1 d U . .
H57A H 0.1056 0.6482 0.5767 0.044 Uiso 1 1 calc R . .
H57B H 0.1681 0.6226 0.5301 0.044 Uiso 1 1 calc R . .
H57C H 0.1039 0.6943 0.5225 0.044 Uiso 1 1 calc R . .
C58 C 0.3220(5) 0.7669(3) 0.7163(2) 0.0481(17) Uani 1 1 d U . .
H58A H 0.3635 0.8079 0.7272 0.072 Uiso 1 1 calc R . .
H58B H 0.3495 0.7209 0.7303 0.072 Uiso 1 1 calc R . .
H58C H 0.2608 0.7744 0.7303 0.072 Uiso 1 1 calc R . .
C59 C 0.4237(4) 0.8473(3) 0.5348(2) 0.0251(12) Uani 1 1 d U . .
H59A H 0.464 0.8766 0.56 0.038 Uiso 1 1 calc R . .
H59B H 0.3867 0.8801 0.5105 0.038 Uiso 1 1 calc R . .
H59C H 0.4626 0.8155 0.5142 0.038 Uiso 1 1 calc R . .
S S 0.32484(11) 0.13398(8) 0.32576(6) 0.0331(4) Uani 1 1 d . . .
O1 O 0.4026(3) 0.1025(2) 0.35970(17) 0.0473(11) Uani 1 1 d . . .
O2 O 0.2735(3) 0.0824(2) 0.28973(16) 0.0452(11) Uani 1 1 d . . .
O3 O 0.2657(3) 0.1856(2) 0.35375(16) 0.0415(11) Uani 1 1 d . . .
C30 C 0.3839(4) 0.1948(3) 0.2794(2) 0.0309(13) Uani 1 1 d U . .
F1 F 0.3208(2) 0.22924(18) 0.24480(13) 0.0423(8) Uani 1 1 d U . .
F2 F 0.4430(3) 0.15643(18) 0.25073(15) 0.0547(10) Uani 1 1 d U . .
F3 F 0.4348(2) 0.24831(17) 0.30632(13) 0.0419(8) Uani 1 1 d U . .
C10 C 0.3195(4) 0.1150(3) 0.4803(2) 0.0298(13) Uani 1 1 d . . .
Cl1 Cl 0.20069(10) 0.08650(8) 0.46290(6) 0.0372(4) Uani 1 1 d . . .
Cl2 Cl 0.38167(11) 0.04736(8) 0.52107(7) 0.0466(4) Uani 1 1 d . . .
Cl3 Cl 0.32045(11) 0.20162(7) 0.51443(6) 0.0371(4) Uani 1 1 d . . .
H10 H 0.347(3) 0.123(2) 0.4485(18) 0.007(12) Uiso 1 1 d . . .
C20 C 0.0448(5) 0.1209(4) 0.3229(3) 0.0444(17) Uani 1 1 d . . .
Cl4 Cl 0.02374(12) 0.03835(9) 0.35966(7) 0.0468(4) Uani 1 1 d . . .
Cl5 Cl -0.02031(16) 0.19571(10) 0.34704(8) 0.0706(6) Uani 1 1 d . . .
Cl6 Cl 0.01540(19) 0.10694(12) 0.25444(7) 0.0864(8) Uani 1 1 d . . .
H20 H 0.110(4) 0.133(3) 0.333(2) 0.06(2) Uiso 1 1 d . . .

loop_
_atom_site_aniso_label
_atom_site_aniso_U_11
_atom_site_aniso_U_22
_atom_site_aniso_U_33
_atom_site_aniso_U_23
_atom_site_aniso_U_13
_atom_site_aniso_U_12
Au 0.03104(12) 0.01377(10) 0.03078(13) -0.00098(9) 0.00377(10) -0.00002(9)
Sb1 0.02502(19) 0.01369(17) 0.0226(2) -0.00032(14) 0.00302(16) 0.00099(14)
Sb2 0.02519(19) 0.01309(16) 0.0256(2) 0.00066(15) 0.00254(16) 0.00052(15)
C1 0.027(3) 0.016(2) 0.017(3) 0.005(2) 0.002(2) 0.007(2)
C2 0.027(3) 0.019(3) 0.028(3) -0.002(2) 0.000(2) 0.005(2)
C3 0.032(3) 0.033(3) 0.023(3) -0.007(2) -0.004(3) 0.008(2)
C4 0.034(3) 0.024(3) 0.024(3) 0.004(2) 0.007(3) 0.008(2)
C5 0.021(3) 0.022(3) 0.030(3) 0.005(2) 0.004(2) 0.003(2)
C6 0.024(3) 0.015(2) 0.020(3) 0.000(2) 0.002(2) 0.007(2)
C7 0.036(3) 0.031(3) 0.032(3) -0.003(3) -0.001(3) -0.004(3)
C8 0.070(5) 0.046(4) 0.024(3) 0.005(3) 0.003(3) 0.005(3)
C9 0.025(3) 0.023(3) 0.026(3) 0.001(2) -0.001(2) 0.000(2)
C11 0.024(3) 0.021(3) 0.021(3) -0.001(2) 0.007(2) -0.004(2)
C12 0.024(3) 0.016(2) 0.023(3) -0.005(2) 0.004(2) -0.006(2)
C13 0.024(3) 0.024(3) 0.029(3) -0.006(2) 0.001(2) -0.001(2)
C14 0.030(3) 0.031(3) 0.024(3) -0.006(2) 0.006(3) -0.009(2)
C15 0.044(3) 0.021(3) 0.035(4) 0.000(2) 0.013(3) -0.008(2)
C16 0.033(3) 0.020(3) 0.031(3) -0.002(2) 0.006(3) 0.001(2)
C17 0.027(3) 0.023(3) 0.034(3) 0.003(2) 0.004(3) 0.007(2)
C18 0.038(3) 0.035(3) 0.046(4) -0.006(3) 0.018(3) -0.007(3)
C19 0.052(4) 0.035(3) 0.037(4) 0.014(3) 0.017(3) 0.010(3)
C21 0.024(3) 0.017(2) 0.016(3) 0.001(2) 0.002(2) -0.003(2)
C22 0.030(3) 0.024(3) 0.023(3) 0.000(2) 0.006(2) 0.002(2)
C23 0.032(3) 0.028(3) 0.020(3) -0.007(2) 0.004(2) 0.005(3)
C24 0.030(3) 0.020(3) 0.016(3) 0.003(2) 0.004(2) 0.001(2)
C25 0.023(3) 0.025(3) 0.025(3) 0.004(2) 0.005(2) 0.007(2)
C26 0.028(3) 0.018(3) 0.018(3) 0.001(2) 0.007(2) 0.001(2)
C27 0.033(3) 0.036(3) 0.032(3) -0.013(3) -0.003(3) 0.008(3)
C28 0.032(3) 0.038(3) 0.026(3) 0.002(3) 0.001(3) 0.002(3)
C29 0.025(3) 0.033(3) 0.029(3) -0.010(2) 0.006(3) -0.001(2)
C31 0.023(3) 0.023(3) 0.018(3) -0.004(2) 0.004(2) -0.002(2)
C32 0.028(3) 0.018(3) 0.021(3) -0.001(2) -0.006(2) -0.003(2)
C33 0.038(3) 0.021(3) 0.027(3) 0.003(2) 0.001(3) -0.007(2)
C34 0.032(3) 0.038(3) 0.025(3) 0.000(3) 0.006(3) -0.004(3)
C35 0.031(3) 0.030(3) 0.026(3) -0.003(2) 0.006(3) 0.003(2)
C36 0.031(3) 0.023(3) 0.028(3) -0.003(2) -0.001(3) 0.004(2)
C37 0.038(3) 0.018(3) 0.033(3) 0.007(2) 0.004(3) 0.002(2)
C38 0.046(4) 0.046(4) 0.051(4) 0.008(3) 0.016(3) -0.002(3)
C39 0.030(3) 0.021(3) 0.042(4) -0.001(2) 0.001(3) 0.003(2)
C41 0.025(3) 0.021(3) 0.029(3) 0.005(2) 0.002(2) -0.001(2)
C42 0.022(3) 0.024(3) 0.027(3) 0.008(2) 0.001(2) 0.005(2)
C43 0.031(3) 0.036(3) 0.033(3) 0.014(3) 0.011(3) 0.010(3)
C44 0.020(3) 0.049(4) 0.033(3) 0.022(3) 0.002(3) 0.000(3)
C45 0.035(3) 0.039(3) 0.029(3) 0.018(3) -0.001(3) -0.012(3)
C46 0.032(3) 0.025(3) 0.028(3) 0.009(2) 0.003(3) -0.008(2)
C47 0.036(3) 0.029(3) 0.028(3) 0.000(2) 0.006(3) 0.013(3)
C48 0.031(3) 0.080(5) 0.052(4) 0.031(4) 0.004(3) 0.008(3)
C49 0.053(4) 0.035(4) 0.030(4) 0.000(3) -0.002(3) -0.004(3)
C51 0.032(3) 0.015(2) 0.021(3) 0.002(2) 0.001(2) 0.004(2)
C52 0.025(3) 0.017(3) 0.028(3) 0.000(2) 0.008(2) 0.001(2)
C53 0.032(3) 0.020(3) 0.030(3) 0.009(2) 0.010(3) 0.003(2)
C54 0.036(3) 0.021(3) 0.032(3) -0.001(2) 0.010(3) 0.002(2)
C55 0.027(3) 0.019(3) 0.029(3) 0.000(2) -0.001(2) 0.004(2)
C56 0.024(3) 0.020(3) 0.023(3) 0.002(2) 0.004(2) 0.006(2)
C57 0.030(3) 0.029(3) 0.032(3) 0.006(3) 0.010(3) -0.002(2)
C58 0.067(5) 0.047(4) 0.031(3) -0.002(3) 0.009(3) -0.007(3)
C59 0.023(3) 0.018(3) 0.034(3) -0.003(2) 0.002(3) -0.004(2)
S 0.0372(9) 0.0255(7) 0.0363(9) 0.0005(6) 0.0011(7) -0.0068(6)
O1 0.039(2) 0.040(3) 0.062(3) 0.014(2) -0.002(2) -0.001(2)
O2 0.059(3) 0.031(2) 0.044(3) -0.0088(19) 0.000(2) -0.018(2)
O3 0.046(3) 0.038(2) 0.042(3) -0.002(2) 0.016(2) 0.000(2)
C30 0.037(4) 0.021(3) 0.035(4) -0.006(2) 0.003(3) 0.000(2)
F1 0.048(2) 0.041(2) 0.036(2) 0.0083(16) -0.0028(17) 0.0029(16)
F2 0.063(2) 0.037(2) 0.069(3) -0.0066(18) 0.037(2) 0.0080(18)
F3 0.050(2) 0.0293(18) 0.046(2) -0.0017(15) -0.0018(17) -0.0134(16)
C10 0.034(3) 0.025(3) 0.031(4) 0.004(3) 0.010(3) 0.006(3)
Cl1 0.0304(8) 0.0355(8) 0.0465(10) -0.0029(7) 0.0085(7) -0.0011(6)
Cl2 0.0469(10) 0.0250(8) 0.0669(12) 0.0085(7) -0.0025(9) 0.0096(7)
Cl3 0.0488(9) 0.0213(7) 0.0420(9) -0.0014(6) 0.0086(8) 0.0027(6)
C20 0.043(4) 0.044(4) 0.047(4) 0.009(3) 0.012(4) 0.001(3)
Cl4 0.0514(10) 0.0420(9) 0.0476(10) 0.0078(8) 0.0068(8) -0.0052(8)
Cl5 0.1021(16) 0.0433(11) 0.0671(13) -0.0160(9) 0.0114(12) 0.0120(10)
Cl6 0.154(2) 0.0704(13) 0.0358(11) 0.0048(10) 0.0143(12) 0.0515(14)

loop_
_atom_type_symbol
_atom_type_description
_atom_type_scat_dispersion_real
_atom_type_scat_dispersion_imag
_atom_type_scat_source
C C 0.0033 0.0016 'International Tables Vol C Tables 4.2.6.8 and 6.1.1.4'
H H 0 0 'International Tables Vol C Tables 4.2.6.8 and 6.1.1.4'
Au Au -2.0133 8.8022 'International Tables Vol C Tables 4.2.6.8 and 6.1.1.4'
Cl Cl 0.1484 0.1585 'International Tables Vol C Tables 4.2.6.8 and 6.1.1.4'
F F 0.0171 0.0103 'International Tables Vol C Tables 4.2.6.8 and 6.1.1.4'
O O 0.0106 0.006 'International Tables Vol C Tables 4.2.6.8 and 6.1.1.4'
S S 0.1246 0.1234 'International Tables Vol C Tables 4.2.6.8 and 6.1.1.4'
Sb Sb -0.5866 1.5461 'International Tables Vol C Tables 4.2.6.8 and 6.1.1.4'

loop_
_geom_angle_atom_site_label_1
_geom_angle_atom_site_label_2
_geom_angle_atom_site_label_3
_geom_angle
_geom_angle_site_symmetry_1
_geom_angle_site_symmetry_3
_geom_angle_publ_flag
Sb1 Au Sb2 174.801(15) . . ?
C21 Sb1 C11 111.46(19) . . ?
C21 Sb1 C1 110.04(19) . . ?
C11 Sb1 C1 112.84(19) . . ?
C21 Sb1 Au 110.72(13) . . ?
C11 Sb1 Au 103.99(13) . . ?
C1 Sb1 Au 107.57(13) . . ?
C41 Sb2 C51 107.35(19) . . ?
C41 Sb2 C31 109.30(19) . . ?
C51 Sb2 C31 113.33(19) . . ?
C41 Sb2 Au 109.00(14) . . ?
C51 Sb2 Au 107.54(13) . . ?
C31 Sb2 Au 110.20(13) . . ?
C6 C1 C2 120.8(4) . . ?
C6 C1 Sb1 122.5(4) . . ?
C2 C1 Sb1 115.9(4) . . ?
C3 C2 C1 118.2(5) . . ?
C3 C2 C7 117.8(5) . . ?
C1 C2 C7 123.9(5) . . ?
C4 C3 C2 122.4(5) . . ?
C4 C3 H3 118.8 . . ?
C2 C3 H3 118.8 . . ?
C3 C4 C5 117.1(5) . . ?
C3 C4 C8 122.0(5) . . ?
C5 C4 C8 120.9(5) . . ?
C6 C5 C4 122.6(5) . . ?
C6 C5 H5 118.7 . . ?
C4 C5 H5 118.7 . . ?
C5 C6 C1 118.5(5) . . ?
C5 C6 C9 118.1(4) . . ?
C1 C6 C9 123.3(4) . . ?
C2 C7 H7A 109.5 . . ?
C2 C7 H7B 109.5 . . ?
H7A C7 H7B 109.5 . . ?
C2 C7 H7C 109.5 . . ?
H7A C7 H7C 109.5 . . ?
H7B C7 H7C 109.5 . . ?
C4 C8 H8A 109.5 . . ?
C4 C8 H8B 109.5 . . ?
H8A C8 H8B 109.5 . . ?
C4 C8 H8C 109.5 . . ?
H8A C8 H8C 109.5 . . ?
H8B C8 H8C 109.5 . . ?
C6 C9 H9A 109.5 . . ?
C6 C9 H9B 109.5 . . ?
H9A C9 H9B 109.5 . . ?
C6 C9 H9C 109.5 . . ?
H9A C9 H9C 109.5 . . ?
H9B C9 H9C 109.5 . . ?
C12 C11 C16 120.9(4) . . ?
C12 C11 Sb1 123.1(3) . . ?
C16 C11 Sb1 115.5(4) . . ?
C13 C12 C11 117.7(5) . . ?
C13 C12 C17 119.2(5) . . ?
C11 C12 C17 123.0(4) . . ?
C12 C13 C14 123.2(5) . . ?
C12 C13 H13 118.4 . . ?
C14 C13 H13 118.4 . . ?
C15 C14 C13 117.5(5) . . ?
C15 C14 C18 121.0(5) . . ?
C13 C14 C18 121.4(5) . . ?
C14 C15 C16 122.1(5) . . ?
C14 C15 H15 119 . . ?
C16 C15 H15 119 . . ?
C15 C16 C11 118.4(5) . . ?
C15 C16 C19 118.0(5) . . ?
C11 C16 C19 123.6(5) . . ?
C12 C17 H17A 109.5 . . ?
C12 C17 H17B 109.5 . . ?
H17A C17 H17B 109.5 . . ?
C12 C17 H17C 109.5 . . ?
H17A C17 H17C 109.5 . . ?
H17B C17 H17C 109.5 . . ?
C14 C18 H18A 109.5 . . ?
C14 C18 H18B 109.5 . . ?
H18A C18 H18B 109.5 . . ?
C14 C18 H18C 109.5 . . ?
H18A C18 H18C 109.5 . . ?
H18B C18 H18C 109.5 . . ?
C16 C19 H19A 109.5 . . ?
C16 C19 H19B 109.5 . . ?
H19A C19 H19B 109.5 . . ?
C16 C19 H19C 109.5 . . ?
H19A C19 H19C 109.5 . . ?
H19B C19 H19C 109.5 . . ?
C22 C21 C26 120.5(5) . . ?
C22 C21 Sb1 122.3(4) . . ?
C26 C21 Sb1 117.0(3) . . ?
C23 C22 C21 118.0(5) . . ?
C23 C22 C27 117.7(5) . . ?
C21 C22 C27 124.3(5) . . ?
C24 C23 C22 123.2(5) . . ?
C24 C23 H23 118.4 . . ?
C22 C23 H23 118.4 . . ?
C23 C24 C25 117.3(5) . . ?
C23 C24 C28 120.6(5) . . ?
C25 C24 C28 122.2(5) . . ?
C26 C25 C24 122.4(5) . . ?
C26 C25 H25 118.8 . . ?
C24 C25 H25 118.8 . . ?
C25 C26 C21 118.6(4) . . ?
C25 C26 C29 119.0(4) . . ?
C21 C26 C29 122.4(5) . . ?
C22 C27 H27A 109.5 . . ?
C22 C27 H27B 109.5 . . ?
H27A C27 H27B 109.5 . . ?
C22 C27 H27C 109.5 . . ?
H27A C27 H27C 109.5 . . ?
H27B C27 H27C 109.5 . . ?
C24 C28 H28A 109.5 . . ?
C24 C28 H28B 109.5 . . ?
H28A C28 H28B 109.5 . . ?
C24 C28 H28C 109.5 . . ?
H28A C28 H28C 109.5 . . ?
H28B C28 H28C 109.5 . . ?
C26 C29 H29A 109.5 . . ?
C26 C29 H29B 109.5 . . ?
H29A C29 H29B 109.5 . . ?
C26 C29 H29C 109.5 . . ?
H29A C29 H29C 109.5 . . ?
H29B C29 H29C 109.5 . . ?
C32 C31 C36 120.6(5) . . ?
C32 C31 Sb2 122.1(4) . . ?
C36 C31 Sb2 117.2(4) . . ?
C33 C32 C31 118.2(5) . . ?
C33 C32 C37 117.1(4) . . ?
C31 C32 C37 124.7(4) . . ?
C34 C33 C32 122.4(5) . . ?
C34 C33 H33 118.8 . . ?
C32 C33 H33 118.8 . . ?
C33 C34 C35 118.3(5) . . ?
C33 C34 C38 120.6(5) . . ?
C35 C34 C38 121.0(5) . . ?
C34 C35 C36 122.2(5) . . ?
C34 C35 H35 118.9 . . ?
C36 C35 H35 118.9 . . ?
C35 C36 C31 118.3(5) . . ?
C35 C36 C39 118.5(5) . . ?
C31 C36 C39 123.2(5) . . ?
C32 C37 H37A 109.5 . . ?
C32 C37 H37B 109.5 . . ?
H37A C37 H37B 109.5 . . ?
C32 C37 H37C 109.5 . . ?
H37A C37 H37C 109.5 . . ?
H37B C37 H37C 109.5 . . ?
C34 C38 H38A 109.5 . . ?
C34 C38 H38B 109.5 . . ?
H38A C38 H38B 109.5 . . ?
C34 C38 H38C 109.5 . . ?
H38A C38 H38C 109.5 . . ?
H38B C38 H38C 109.5 . . ?
C36 C39 H39A 109.5 . . ?
C36 C39 H39B 109.5 . . ?
H39A C39 H39B 109.5 . . ?
C36 C39 H39C 109.5 . . ?
H39A C39 H39C 109.5 . . ?
H39B C39 H39C 109.5 . . ?
C46 C41 C42 120.1(5) . . ?
C46 C41 Sb2 115.6(4) . . ?
C42 C41 Sb2 124.3(4) . . ?
C43 C42 C41 117.9(5) . . ?
C43 C42 C47 118.2(5) . . ?
C41 C42 C47 123.9(5) . . ?
C44 C43 C42 123.5(5) . . ?
C44 C43 H43 118.2 . . ?
C42 C43 H43 118.2 . . ?
C43 C44 C45 117.3(5) . . ?
C43 C44 C48 121.6(6) . . ?
C45 C44 C48 121.0(6) . . ?
C44 C45 C46 121.8(6) . . ?
C44 C45 H45 119.1 . . ?
C46 C45 H45 119.1 . . ?
C45 C46 C41 119.2(5) . . ?
C45 C46 C49 117.0(5) . . ?
C41 C46 C49 123.7(5) . . ?
C42 C47 H47A 109.5 . . ?
C42 C47 H47B 109.5 . . ?
H47A C47 H47B 109.5 . . ?
C42 C47 H47C 109.5 . . ?
H47A C47 H47C 109.5 . . ?
H47B C47 H47C 109.5 . . ?
C44 C48 H48A 109.5 . . ?
C44 C48 H48B 109.5 . . ?
H48A C48 H48B 109.5 . . ?
C44 C48 H48C 109.5 . . ?
H48A C48 H48C 109.5 . . ?
H48B C48 H48C 109.5 . . ?
C46 C49 H49A 109.5 . . ?
C46 C49 H49B 109.5 . . ?
H49A C49 H49B 109.5 . . ?
C46 C49 H49C 109.5 . . ?
H49A C49 H49C 109.5 . . ?
H49B C49 H49C 109.5 . . ?
C56 C51 C52 120.3(5) . . ?
C56 C51 Sb2 123.6(4) . . ?
C52 C51 Sb2 116.1(4) . . ?
C53 C52 C51 118.6(5) . . ?
C53 C52 C57 118.0(4) . . ?
C51 C52 C57 123.4(5) . . ?
C52 C53 C54 122.4(5) . . ?
C52 C53 H53 118.8 . . ?
C54 C53 H53 118.8 . . ?
C55 C54 C53 117.6(5) . . ?
C55 C54 C58 121.8(5) . . ?
C53 C54 C58 120.7(5) . . ?
C54 C55 C56 122.6(5) . . ?
C54 C55 H55 118.7 . . ?
C56 C55 H55 118.7 . . ?
C51 C56 C55 118.6(5) . . ?
C51 C56 C59 123.5(5) . . ?
C55 C56 C59 117.9(5) . . ?
C52 C57 H57A 109.5 . . ?
C52 C57 H57B 109.5 . . ?
H57A C57 H57B 109.5 . . ?
C52 C57 H57C 109.5 . . ?
H57A C57 H57C 109.5 . . ?
H57B C57 H57C 109.5 . . ?
C54 C58 H58A 109.5 . . ?
C54 C58 H58B 109.5 . . ?
H58A C58 H58B 109.5 . . ?
C54 C58 H58C 109.5 . . ?
H58A C58 H58C 109.5 . . ?
H58B C58 H58C 109.5 . . ?
C56 C59 H59A 109.5 . . ?
C56 C59 H59B 109.5 . . ?
H59A C59 H59B 109.5 . . ?
C56 C59 H59C 109.5 . . ?
H59A C59 H59C 109.5 . . ?
H59B C59 H59C 109.5 . . ?
O2 S O1 115.5(3) . . ?
O2 S O3 115.1(3) . . ?
O1 S O3 114.1(3) . . ?
O2 S C30 103.0(2) . . ?
O1 S C30 103.7(3) . . ?
O3 S C30 103.1(2) . . ?
F2 C30 F1 108.0(5) . . ?
F2 C30 F3 107.6(5) . . ?
F1 C30 F3 106.8(4) . . ?
F2 C30 S 111.3(4) . . ?
F1 C30 S 111.4(4) . . ?
F3 C30 S 111.5(4) . . ?
Cl2 C10 Cl3 110.3(3) . . ?
Cl2 C10 Cl1 110.9(3) . . ?
Cl3 C10 Cl1 109.9(3) . . ?
Cl2 C10 H10 112(3) . . ?
Cl3 C10 H10 107(3) . . ?
Cl1 C10 H10 107(3) . . ?
Cl6 C20 Cl5 110.7(4) . . ?
Cl6 C20 Cl4 110.2(4) . . ?
Cl5 C20 Cl4 110.3(3) . . ?
Cl6 C20 H20 116(4) . . ?
Cl5 C20 H20 105(4) . . ?
Cl4 C20 H20 104(4) . . ?

loop_
_geom_bond_atom_site_label_1
_geom_bond_atom_site_label_2
_geom_bond_distance
_geom_bond_site_symmetry_2
_geom_bond_publ_flag
Au Sb1 2.5591(4) . ?
Au Sb2 2.5629(4) . ?
Sb1 C21 2.140(5) . ?
Sb1 C11 2.146(5) . ?
Sb1 C1 2.151(5) . ?
Sb2 C41 2.142(5) . ?
Sb2 C51 2.147(5) . ?
Sb2 C31 2.155(5) . ?
C1 C6 1.396(7) . ?
C1 C2 1.400(7) . ?
C2 C3 1.396(7) . ?
C2 C7 1.508(7) . ?
C3 C4 1.388(7) . ?
C3 H3 0.93 . ?
C4 C5 1.395(7) . ?
C4 C8 1.508(7) . ?
C5 C6 1.385(7) . ?
C5 H5 0.93 . ?
C6 C9 1.517(7) . ?
C7 H7A 0.96 . ?
C7 H7B 0.96 . ?
C7 H7C 0.96 . ?
C8 H8A 0.96 . ?
C8 H8B 0.96 . ?
C8 H8C 0.96 . ?
C9 H9A 0.96 . ?
C9 H9B 0.96 . ?
C9 H9C 0.96 . ?
C11 C12 1.396(7) . ?
C11 C16 1.407(7) . ?
C12 C13 1.379(7) . ?
C12 C17 1.509(6) . ?
C13 C14 1.389(7) . ?
C13 H13 0.93 . ?
C14 C15 1.382(7) . ?
C14 C18 1.507(7) . ?
C15 C16 1.387(7) . ?
C15 H15 0.93 . ?
C16 C19 1.520(7) . ?
C17 H17A 0.96 . ?
C17 H17B 0.96 . ?
C17 H17C 0.96 . ?
C18 H18A 0.96 . ?
C18 H18B 0.96 . ?
C18 H18C 0.96 . ?
C19 H19A 0.96 . ?
C19 H19B 0.96 . ?
C19 H19C 0.96 . ?
C21 C22 1.395(7) . ?
C21 C26 1.412(7) . ?
C22 C23 1.393(7) . ?
C22 C27 1.505(7) . ?
C23 C24 1.380(7) . ?
C23 H23 0.93 . ?
C24 C25 1.392(7) . ?
C24 C28 1.509(7) . ?
C25 C26 1.382(7) . ?
C25 H25 0.93 . ?
C26 C29 1.518(7) . ?
C27 H27A 0.96 . ?
C27 H27B 0.96 . ?
C27 H27C 0.96 . ?
C28 H28A 0.96 . ?
C28 H28B 0.96 . ?
C28 H28C 0.96 . ?
C29 H29A 0.96 . ?
C29 H29B 0.96 . ?
C29 H29C 0.96 . ?
C31 C32 1.402(7) . ?
C31 C36 1.409(7) . ?
C32 C33 1.391(7) . ?
C32 C37 1.501(7) . ?
C33 C34 1.379(7) . ?
C33 H33 0.93 . ?
C34 C35 1.382(7) . ?
C34 C38 1.519(7) . ?
C35 C36 1.390(7) . ?
C35 H35 0.93 . ?
C36 C39 1.511(7) . ?
C37 H37A 0.96 . ?
C37 H37B 0.96 . ?
C37 H37C 0.96 . ?
C38 H38A 0.96 . ?
C38 H38B 0.96 . ?
C38 H38C 0.96 . ?
C39 H39A 0.96 . ?
C39 H39B 0.96 . ?
C39 H39C 0.96 . ?
C41 C46 1.398(7) . ?
C41 C42 1.409(7) . ?
C42 C43 1.386(7) . ?
C42 C47 1.505(7) . ?
C43 C44 1.381(8) . ?
C43 H43 0.93 . ?
C44 C45 1.391(8) . ?
C44 C48 1.520(8) . ?
C45 C46 1.394(8) . ?
C45 H45 0.93 . ?
C46 C49 1.523(7) . ?
C47 H47A 0.96 . ?
C47 H47B 0.96 . ?
C47 H47C 0.96 . ?
C48 H48A 0.96 . ?
C48 H48B 0.96 . ?
C48 H48C 0.96 . ?
C49 H49A 0.96 . ?
C49 H49B 0.96 . ?
C49 H49C 0.96 . ?
C51 C56 1.394(7) . ?
C51 C52 1.418(7) . ?
C52 C53 1.379(7) . ?
C52 C57 1.515(7) . ?
C53 C54 1.397(7) . ?
C53 H53 0.93 . ?
C54 C55 1.382(7) . ?
C54 C58 1.519(8) . ?
C55 C56 1.394(7) . ?
C55 H55 0.93 . ?
C56 C59 1.506(7) . ?
C57 H57A 0.96 . ?
C57 H57B 0.96 . ?
C57 H57C 0.96 . ?
C58 H58A 0.96 . ?
C58 H58B 0.96 . ?
C58 H58C 0.96 . ?
C59 H59A 0.96 . ?
C59 H59B 0.96 . ?
C59 H59C 0.96 . ?
S O2 1.432(4) . ?
S O1 1.434(4) . ?
S O3 1.450(4) . ?
S C30 1.822(6) . ?
C30 F2 1.324(6) . ?
C30 F1 1.330(6) . ?
C30 F3 1.336(6) . ?
C10 Cl2 1.757(6) . ?
C10 Cl3 1.759(5) . ?
C10 Cl1 1.763(6) . ?
C10 H10 0.91(4) . ?
C20 Cl6 1.722(7) . ?
C20 Cl5 1.750(6) . ?
C20 Cl4 1.767(6) . ?
C20 H20 0.96(6) . ?
